data_4062818
_journal_name_full Organometallics
_journal_paper_doi 10.1021/om049696l
_journal_year 2004
_chemical_formula_sum 'C59 H46 N4 O6 Re2'
_chemical_formula_weight 1279.45
_space_group_IT_number 2
_symmetry_cell_setting triclinic
_symmetry_Int_Tables_number 2
_symmetry_space_group_name_Hall '-P 1'
_symmetry_space_group_name_H-M 'P -1'
_cell_angle_alpha 113.00(3)
_cell_angle_beta 101.75(3)
_cell_angle_gamma 106.82(3)
_cell_formula_units_Z 2
_cell_length_a 13.025(3)
_cell_length_b 14.515(5)
_cell_length_c 16.632(5)
_cell_measurement_temperature 301.2
_cell_volume 2585(2)
_diffrn_ambient_temperature 301.2
_exptl_crystal_density_diffrn 1.643
_refine_ls_R_factor_obs 0.0338
_refine_ls_wR_factor_obs 0.0496
_cod_depositor_comments
;
The following automatic conversions were performed:

'_atom_site_thermal_displace_type' tag value 'Uij' was replaced with
'Uani' value 117 times.

Automatic conversion script
Id: cif_fix_values 1646 2011-03-28 12:23:43Z adriana 
;
_cod_original_formula_sum 'C59 H46 N4 O6 Re2 '
_cod_database_code 4062818

loop_
_symmetry_equiv_pos_as_xyz
'  +x,  +y,  +z'
'  -x,  -y,  -z'

loop_
_atom_site_aniso_label
_atom_site_aniso_U_11
_atom_site_aniso_U_22
_atom_site_aniso_U_33
_atom_site_aniso_U_12
_atom_site_aniso_U_13
_atom_site_aniso_U_23
Re(1) 0.0493(2) 0.0572(2) 0.0441(2) 0.0278(1) 0.0155(1) 0.0227(1)
Re(2) 0.0511(2) 0.0538(2) 0.0429(2) 0.0175(1) 0.0080(1) 0.0196(1)
O(1) 0.130(6) 0.061(4) 0.103(5) 0.041(4) 0.044(4) 0.013(4)
O(2) 0.051(3) 0.138(6) 0.102(5) 0.037(3) 0.029(3) 0.058(4)
O(3) 0.114(5) 0.140(6) 0.082(4) 0.073(5) 0.037(4) 0.078(4)
O(4) 0.113(5) 0.057(4) 0.089(4) 0.017(3) 0.007(4) 0.008(3)
O(5) 0.089(4) 0.115(5) 0.071(4) 0.027(3) 0.006(3) 0.061(4)
O(6) 0.057(3) 0.099(4) 0.100(4) 0.032(3) 0.029(3) 0.041(4)
N(1) 0.052(3) 0.062(3) 0.044(3) 0.028(3) 0.020(2) 0.028(3)
N(2) 0.045(3) 0.058(3) 0.045(3) 0.023(2) 0.017(2) 0.022(3)
N(3) 0.055(3) 0.046(3) 0.045(3) 0.019(2) 0.015(2) 0.019(2)
N(4) 0.060(3) 0.058(3) 0.048(3) 0.029(3) 0.020(3) 0.028(3)
C(1) 0.066(5) 0.073(5) 0.072(5) 0.037(4) 0.030(4) 0.032(4)
C(2) 0.078(5) 0.080(5) 0.068(5) 0.045(4) 0.032(4) 0.045(4)
C(3) 0.063(4) 0.083(5) 0.063(5) 0.038(4) 0.024(4) 0.036(4)
C(4) 0.043(3) 0.058(4) 0.043(3) 0.020(3) 0.003(3) 0.015(3)
C(5) 0.052(4) 0.060(4) 0.052(4) 0.022(3) 0.012(3) 0.021(4)
C(6) 0.061(4) 0.053(4) 0.050(4) 0.024(3) 0.013(3) 0.017(3)
C(7) 0.075(5) 0.065(4) 0.065(5) 0.025(4) 0.025(4) 0.027(4)
C(8) 0.087(6) 0.055(5) 0.076(5) 0.014(4) 0.028(5) 0.029(4)
C(9) 0.103(6) 0.045(4) 0.075(5) 0.014(4) 0.034(5) 0.018(4)
C(10) 0.090(6) 0.056(4) 0.065(5) 0.025(4) 0.034(4) 0.021(4)
C(11) 0.076(5) 0.054(4) 0.064(4) 0.026(4) 0.028(4) 0.027(4)
C(12) 0.108(7) 0.078(6) 0.101(7) 0.016(5) 0.047(6) 0.036(5)
C(13) 0.15(1) 0.103(9) 0.14(1) 0.010(8) 0.071(9) 0.050(8)
C(14) 0.112(7) 0.061(5) 0.084(6) 0.034(5) 0.050(5) 0.029(4)
C(15) 0.149(9) 0.075(6) 0.124(8) 0.051(6) 0.088(8) 0.033(6)
C(16) 0.071(4) 0.085(5) 0.064(4) 0.037(4) 0.033(4) 0.050(4)
C(17) 0.071(5) 0.080(5) 0.060(4) 0.025(4) 0.028(4) 0.041(4)
C(18) 0.058(4) 0.075(5) 0.068(5) 0.024(4) 0.030(4) 0.037(4)
C(19) 0.056(4) 0.063(4) 0.052(4) 0.023(3) 0.018(3) 0.031(3)
C(20) 0.050(3) 0.053(4) 0.042(3) 0.023(3) 0.018(3) 0.022(3)
C(21) 0.047(3) 0.049(3) 0.040(3) 0.019(3) 0.015(3) 0.018(3)
C(22) 0.050(3) 0.061(4) 0.047(4) 0.020(3) 0.015(3) 0.023(3)
C(23) 0.064(4) 0.063(4) 0.041(3) 0.024(3) 0.018(3) 0.021(3)
C(24) 0.064(4) 0.084(6) 0.064(5) 0.032(4) 0.033(4) 0.043(4)
C(25) 0.051(4) 0.073(5) 0.060(4) 0.030(3) 0.025(3) 0.036(4)
C(26) 0.064(5) 0.108(7) 0.095(6) 0.022(5) 0.033(5) 0.057(6)
C(27) 0.078(5) 0.095(6) 0.056(4) 0.036(4) 0.024(4) 0.043(4)
C(28) 0.064(4) 0.068(5) 0.063(5) 0.013(4) 0.006(4) 0.027(4)
C(29) 0.055(4) 0.081(5) 0.055(4) 0.017(4) 0.009(3) 0.025(4)
C(30) 0.072(5) 0.044(4) 0.050(4) 0.017(3) 0.010(3) 0.016(3)
C(31) 0.055(4) 0.059(4) 0.055(4) 0.021(3) 0.018(3) 0.027(4)
C(32) 0.068(4) 0.055(4) 0.054(4) 0.023(3) 0.026(3) 0.028(4)
C(33) 0.067(4) 0.058(4) 0.049(4) 0.027(3) 0.023(3) 0.027(3)
C(34) 0.085(5) 0.068(5) 0.053(4) 0.044(4) 0.018(4) 0.017(4)
C(35) 0.068(5) 0.092(6) 0.051(4) 0.036(4) 0.008(4) 0.015(4)
C(36) 0.077(5) 0.056(4) 0.056(4) 0.029(4) 0.014(4) 0.013(4)
C(37) 0.068(4) 0.057(4) 0.059(4) 0.029(4) 0.022(4) 0.023(3)
C(38) 0.057(4) 0.051(4) 0.057(4) 0.017(3) 0.016(3) 0.025(3)
C(39) 0.098(7) 0.106(7) 0.072(6) 0.058(6) -0.017(5) -0.005(5)
C(40) 0.13(1) 0.14(1) 0.14(1) 0.087(10) -0.047(9) -0.053(9)
C(41) 0.071(5) 0.064(5) 0.063(5) 0.026(4) 0.005(4) 0.007(4)
C(42) 0.092(7) 0.084(7) 0.099(7) 0.051(6) -0.014(5) -0.005(5)
C(43) 0.063(4) 0.055(4) 0.059(4) 0.021(3) 0.023(3) 0.029(3)
C(44) 0.073(5) 0.090(6) 0.058(4) 0.033(4) 0.029(4) 0.042(4)
C(45) 0.084(5) 0.084(5) 0.055(4) 0.038(4) 0.029(4) 0.039(4)
C(46) 0.066(4) 0.081(5) 0.051(4) 0.033(4) 0.024(3) 0.035(4)
C(47) 0.053(4) 0.050(4) 0.043(3) 0.019(3) 0.013(3) 0.020(3)
C(48) 0.052(4) 0.051(4) 0.037(3) 0.019(3) 0.012(3) 0.017(3)
C(49) 0.057(4) 0.070(4) 0.048(4) 0.023(3) 0.014(3) 0.032(3)
C(50) 0.061(4) 0.065(4) 0.058(4) 0.017(3) 0.021(3) 0.022(4)
C(51) 0.069(5) 0.099(6) 0.062(5) 0.038(4) 0.032(4) 0.049(4)
C(52) 0.071(4) 0.090(5) 0.042(4) 0.034(4) 0.019(3) 0.029(4)
C(53) 0.092(6) 0.152(9) 0.085(6) 0.059(6) 0.040(5) 0.087(6)
C(54) 0.066(5) 0.149(9) 0.083(6) 0.038(6) 0.030(5) 0.064(6)

loop_
_atom_site_label
_atom_site_fract_x
_atom_site_fract_y
_atom_site_fract_z
_atom_site_U_iso_or_equiv
_atom_site_thermal_displace_type
_atom_site_calc_flag
_atom_site_calc_attached_atom
Re(1) 0.25194(2) 0.41322(2) 0.08735(2) 0.0494 Uani ? ?
Re(2) 0.14700(2) 0.28033(2) 0.47972(2) 0.0531 Uani ? ?
O(1) 0.1865(6) 0.1727(5) -0.0552(5) 0.1068 Uani ? ?
O(2) 0.5015(4) 0.4765(6) 0.0982(4) 0.0965 Uani ? ?
O(3) 0.3291(6) 0.3735(6) 0.2524(4) 0.0978 Uani ? ?
O(4) 0.0385(6) 0.0310(5) 0.3478(5) 0.1057 Uani ? ?
O(5) 0.0846(5) 0.3302(5) 0.3171(4) 0.0933 Uani ? ?
O(6) -0.0880(4) 0.2749(5) 0.4880(4) 0.0875 Uani ? ?
N(1) 0.0670(4) 0.3618(4) 0.0600(3) 0.0500 Uani ? ?
N(2) 0.1820(4) 0.4389(4) -0.0298(3) 0.0495 Uani ? ?
N(3) 0.2174(4) 0.2588(4) 0.5997(4) 0.0506 Uani ? ?
N(4) 0.3240(5) 0.3059(4) 0.4924(4) 0.0532 Uani ? ?
C(1) 0.2136(7) 0.2610(7) -0.0014(6) 0.0684 Uani ? ?
C(2) 0.4072(7) 0.4534(7) 0.0936(5) 0.0676 Uani ? ?
C(3) 0.2980(6) 0.3870(7) 0.1908(5) 0.0670 Uani ? ?
C(4) 0.2782(5) 0.5790(6) 0.1787(5) 0.0540 Uani ? ?
C(5) 0.2943(6) 0.6703(6) 0.2325(5) 0.0581 Uani ? ?
C(6) 0.3194(6) 0.7817(6) 0.2963(5) 0.0586 Uani ? ?
C(7) 0.4095(7) 0.8656(6) 0.3023(5) 0.0707 Uani ? ?
C(8) 0.4381(7) 0.9755(6) 0.3652(6) 0.0775 Uani ? ?
C(9) 0.3749(8) 1.0002(6) 0.4192(6) 0.0822 Uani ? ?
C(10) 0.2807(7) 0.9182(6) 0.4150(5) 0.0735 Uani ? ?
C(11) 0.2546(6) 0.8093(6) 0.3543(5) 0.0648 Uani ? ?
C(12) 0.5368(9) 1.0602(8) 0.3701(7) 0.1021 Uani ? ?
C(13) 0.615(1) 1.130(1) 0.3764(10) 0.1398 Uani ? ?
C(14) 0.2126(8) 0.9446(7) 0.4703(6) 0.0854 Uani ? ?
C(15) 0.1607(10) 0.9697(7) 0.5187(8) 0.1133 Uani ? ?
C(16) 0.0115(6) 0.3162(6) 0.1052(5) 0.0655 Uani ? ?
C(17) -0.1027(6) 0.2735(6) 0.0803(5) 0.0687 Uani ? ?
C(18) -0.1733(6) 0.2705(6) 0.0019(5) 0.0655 Uani ? ?
C(19) -0.1160(5) 0.3167(5) -0.0447(5) 0.0565 Uani ? ?
C(20) 0.0021(5) 0.3600(5) -0.0157(4) 0.0477 Uani ? ?
C(21) 0.0666(5) 0.4063(5) -0.0650(4) 0.0466 Uani ? ?
C(22) 0.0151(5) 0.4124(5) -0.1419(4) 0.0543 Uani ? ?
C(23) 0.0797(6) 0.4529(6) -0.1868(4) 0.0579 Uani ? ?
C(24) 0.1967(6) 0.4868(7) -0.1506(5) 0.0657 Uani ? ?
C(25) 0.2450(5) 0.4793(6) -0.0723(5) 0.0577 Uani ? ?
C(26) -0.3017(7) 0.2222(8) -0.0297(7) 0.0887 Uani ? ?
C(27) 0.0252(7) 0.4610(7) -0.2708(5) 0.0737 Uani ? ?
C(28) 0.0807(6) 0.1231(7) 0.3961(6) 0.0729 Uani ? ?
C(29) 0.1079(6) 0.3102(7) 0.3778(5) 0.0709 Uani ? ?
C(30) 0.0006(6) 0.2743(5) 0.4877(5) 0.0614 Uani ? ?
C(31) 0.2195(6) 0.4483(6) 0.5816(5) 0.0577 Uani ? ?
C(32) 0.2610(6) 0.5416(6) 0.6422(5) 0.0583 Uani ? ?
C(33) 0.3030(5) 0.6554(5) 0.7127(4) 0.0562 Uani ? ?
C(34) 0.4144(7) 0.7089(6) 0.7792(5) 0.0710 Uani ? ?
C(35) 0.4564(7) 0.8186(7) 0.8475(5) 0.0789 Uani ? ?
C(36) 0.3867(7) 0.8757(6) 0.8465(5) 0.0698 Uani ? ?
C(37) 0.2749(6) 0.8235(6) 0.7819(5) 0.0624 Uani ? ?
C(38) 0.2335(6) 0.7129(5) 0.7145(5) 0.0576 Uani ? ?
C(39) 0.5689(8) 0.8715(8) 0.9142(6) 0.1135 Uani ? ?
C(40) 0.663(1) 0.921(1) 0.9727(9) 0.1880 Uani ? ?
C(41) 0.2040(7) 0.8830(7) 0.7845(5) 0.0781 Uani ? ?
C(42) 0.1474(8) 0.9319(8) 0.7846(7) 0.1138 Uani ? ?
C(43) 0.1576(6) 0.2297(6) 0.6486(5) 0.0591 Uani ? ?
C(44) 0.2091(7) 0.2203(7) 0.7271(5) 0.0708 Uani ? ?
C(45) 0.3233(7) 0.2447(7) 0.7560(5) 0.0706 Uani ? ?
C(46) 0.3846(6) 0.2765(6) 0.7044(5) 0.0629 Uani ? ?
C(47) 0.3305(5) 0.2821(5) 0.6279(4) 0.0504 Uani ? ?
C(48) 0.3923(5) 0.3118(5) 0.5691(4) 0.0491 Uani ? ?
C(49) 0.5074(6) 0.3401(6) 0.5897(4) 0.0589 Uani ? ?
C(50) 0.5611(6) 0.3653(6) 0.5320(5) 0.0663 Uani ? ?
C(51) 0.4923(7) 0.3591(7) 0.4545(5) 0.0701 Uani ? ?
C(52) 0.3747(6) 0.3300(6) 0.4364(5) 0.0687 Uani ? ?
C(53) 0.3821(8) 0.2354(9) 0.8390(6) 0.0954 Uani ? ?
C(54) 0.6895(7) 0.4004(9) 0.5580(6) 0.0973 Uani ? ?
C(55) 0.247(1) 0.047(1) 0.2245(10) 0.195(5) Uani ? ?
C(56) 0.174(1) -0.0460(10) 0.1917(8) 0.140(3) Uani ? ?
C(57) 0.093(1) -0.056(1) 0.140(1) 0.239(5) Uani ? ?
C(58) 0.076(1) 0.010(1) 0.084(1) 0.239(5) Uani ? ?
C(59) 0.131(1) 0.106(1) 0.1650(8) 0.141(4) Uani ? ?
H(1) 0.4523 0.8485 0.2626 0.0840 Uani ? ?
H(2) 0.3944 1.0753 0.4607 0.0974 Uani ? ?
H(3) 0.1933 0.7527 0.3528 0.0781 Uani ? ?
H(4) 0.6786 1.1879 0.3829 0.1655 Uani ? ?
H(5) 0.1183 0.9901 0.5587 0.1349 Uani ? ?
H(6) 0.0560 0.3133 0.1566 0.0779 Uani ? ?
H(7) -0.1366 0.2447 0.1159 0.0805 Uani ? ?
H(8) -0.1592 0.3173 -0.0976 0.0668 Uani ? ?
H(9) -0.0664 0.3886 -0.1655 0.0643 Uani ? ?
H(10) 0.2437 0.5154 -0.1797 0.0810 Uani ? ?
H(11) 0.3260 0.5014 -0.0487 0.0697 Uani ? ?
H(12) -0.3294 0.2760 -0.0277 0.1060 Uani ? ?
H(13) -0.3329 0.1624 -0.0911 0.1060 Uani ? ?
H(14) -0.3240 0.1959 0.0116 0.1060 Uani ? ?
H(15) 0.0549 0.5364 -0.2569 0.0870 Uani ? ?
H(16) 0.0424 0.4196 -0.3219 0.0870 Uani ? ?
H(17) -0.0556 0.4350 -0.2859 0.0870 Uani ? ?
H(18) 0.4627 0.6700 0.7764 0.0840 Uani ? ?
H(19) 0.4154 0.9512 0.8901 0.0849 Uani ? ?
H(20) 0.1579 0.6769 0.6696 0.0677 Uani ? ?
H(21) 0.7393 0.9602 1.0186 0.2403 Uani ? ?
H(22) 0.1010 0.9715 0.7836 0.1358 Uani ? ?
H(23) 0.0778 0.2132 0.6296 0.0706 Uani ? ?
H(24) 0.1643 0.1981 0.7601 0.0852 Uani ? ?
H(25) 0.4648 0.2935 0.7221 0.0755 Uani ? ?
H(26) 0.5513 0.3422 0.6443 0.0698 Uani ? ?
H(27) 0.5244 0.3751 0.4125 0.0841 Uani ? ?
H(28) 0.3286 0.3273 0.3827 0.0798 Uani ? ?
H(29) 0.3482 0.1609 0.8274 0.1097 Uani ? ?
H(30) 0.4618 0.2545 0.8486 0.1097 Uani ? ?
H(31) 0.3742 0.2819 0.8940 0.1097 Uani ? ?
H(32) 0.7095 0.3440 0.5627 0.1170 Uani ? ?
H(33) 0.7139 0.4157 0.5135 0.1170 Uani ? ?
H(34) 0.7284 0.4655 0.6185 0.1170 Uani ? ?
H(35) 0.3153 0.0494 0.2679 0.1729 Uani ? ?
H(36) 0.2657 0.0640 0.1828 0.1729 Uani ? ?
H(37) 0.2224 0.0963 0.2659 0.1729 Uani ? ?
H(38) 0.1996 -0.0978 0.1543 0.1378 Uani ? ?
H(39) 0.1560 -0.0653 0.2371 0.1378 Uani ? ?
H(40) 0.0458 -0.1369 0.0966 0.1835 Uani ? ?
H(41) 0.0416 -0.0397 0.1779 0.1835 Uani ? ?
H(42) 0.1176 -0.0198 0.0421 0.1852 Uani ? ?
H(43) -0.0024 -0.0283 0.0463 0.1852 Uani ? ?
H(44) 0.2040 0.1180 0.1972 0.1440 Uani ? ?
H(45) 0.1313 0.1553 0.1406 0.1440 Uani ? ?
H(46) 0.0839 0.1093 0.2018 0.1440 Uani ? ?

loop_
_geom_bond_atom_site_label_1
_geom_bond_atom_site_label_2
_geom_bond_distance
_geom_bond_site_symmetry_1
_geom_bond_site_symmetry_2
_geom_bond_publ_flag
Re(1) N(1) 2.194(5) ? ? yes
Re(1) N(2) 2.193(5) ? ? yes
Re(1) C(1) 1.954(8) ? ? yes
Re(1) C(2) 1.904(8) ? ? yes
Re(1) C(3) 1.921(8) ? ? yes
Re(1) C(4) 2.161(7) ? ? yes
Re(2) N(3) 2.197(5) ? ? yes
Re(2) N(4) 2.178(5) ? ? yes
Re(2) C(28) 1.944(8) ? ? yes
Re(2) C(29) 1.916(8) ? ? yes
Re(2) C(30) 1.918(8) ? ? yes
Re(2) C(31) 2.121(7) ? ? yes
O(1) C(1) 1.133(9) ? ? yes
O(2) C(2) 1.154(8) ? ? yes
O(3) C(3) 1.134(9) ? ? yes
O(4) C(28) 1.136(9) ? ? yes
O(5) C(29) 1.163(9) ? ? yes
O(6) C(30) 1.158(8) ? ? yes
N(1) C(16) 1.363(8) ? ? yes
N(1) C(20) 1.352(7) ? ? yes
N(2) C(21) 1.357(7) ? ? yes
N(2) C(25) 1.341(8) ? ? yes
N(3) C(43) 1.335(8) ? ? yes
N(3) C(47) 1.345(8) ? ? yes
N(4) C(48) 1.355(8) ? ? yes
N(4) C(52) 1.339(8) ? ? yes
C(4) C(5) 1.199(9) ? ? yes
C(5) C(6) 1.436(9) ? ? yes
C(6) C(7) 1.379(10) ? ? yes
C(6) C(11) 1.424(9) ? ? yes
C(7) C(8) 1.40(1) ? ? yes
C(8) C(9) 1.35(1) ? ? yes
C(8) C(12) 1.46(1) ? ? yes
C(9) C(10) 1.41(1) ? ? yes
C(10) C(11) 1.391(9) ? ? yes
C(10) C(14) 1.43(1) ? ? yes
C(12) C(13) 1.16(1) ? ? yes
C(14) C(15) 1.17(1) ? ? yes
C(16) C(17) 1.336(10) ? ? yes
C(17) C(18) 1.411(10) ? ? yes
C(18) C(19) 1.400(9) ? ? yes
C(18) C(26) 1.50(1) ? ? yes
C(19) C(20) 1.377(8) ? ? yes
C(20) C(21) 1.490(8) ? ? yes
C(21) C(22) 1.366(8) ? ? yes
C(22) C(23) 1.387(9) ? ? yes
C(23) C(24) 1.374(9) ? ? yes
C(23) C(27) 1.498(9) ? ? yes
C(24) C(25) 1.385(10) ? ? yes
C(31) C(32) 1.196(9) ? ? yes
C(32) C(33) 1.450(9) ? ? yes
C(33) C(34) 1.398(9) ? ? yes
C(33) C(38) 1.395(8) ? ? yes
C(34) C(35) 1.40(1) ? ? yes
C(35) C(36) 1.40(1) ? ? yes
C(35) C(39) 1.41(1) ? ? yes
C(36) C(37) 1.39(1) ? ? yes
C(37) C(38) 1.404(9) ? ? yes
C(37) C(41) 1.43(1) ? ? yes
C(39) C(40) 1.20(1) ? ? yes
C(41) C(42) 1.16(1) ? ? yes
C(43) C(44) 1.417(10) ? ? yes
C(44) C(45) 1.36(1) ? ? yes
C(45) C(46) 1.401(9) ? ? yes
C(45) C(53) 1.51(1) ? ? yes
C(46) C(47) 1.369(9) ? ? yes
C(47) C(48) 1.496(8) ? ? yes
C(48) C(49) 1.363(9) ? ? yes
C(49) C(50) 1.395(9) ? ? yes
C(50) C(51) 1.365(10) ? ? yes
C(50) C(54) 1.51(1) ? ? yes
C(51) C(52) 1.40(1) ? ? yes
C(55) C(56) 1.23(2) ? ? yes
C(56) C(57) 1.14(2) ? ? yes
C(57) C(58) 1.60(2) ? ? yes
C(58) C(59) 1.36(2) ? ? yes
